data_9011580
loop_
_publ_author_name
'David, W. I. F.'
'Ibberson, R. M.'
'Matthewman, J. C.'
'Prassides, K.'
'Dennis, T. J. S.'
'Hare, J. P.'
'Kroto, H. W.'
'Taylor, R.'
'Walton, D. R. M.'

_publ_section_title
;
 Crystal structure and bonding of ordered C60
 Sample: at T = 5 K
 Note: phase: carbon C60
;
_journal_name_full Nature
_journal_page_first 147
_journal_page_last 149
_journal_paper_doi 10.1038/353147a0
_journal_volume 353
_journal_year 1991
_chemical_compound_source Synthetic
_chemical_formula_sum C60
_chemical_name_mineral Buckminsterfullerene
_space_group_IT_number 205
_symmetry_space_group_name_Hall '-P 2ac 2ab 3'
_symmetry_space_group_name_H-M 'P a -3'
_cell_angle_alpha 90
_cell_angle_beta 90
_cell_angle_gamma 90
_cell_length_a 14.04078
_cell_length_b 14.04078
_cell_length_c 14.04078
_cell_formula_units_Z 4
_cell_volume 2768.049
_database_code_amcsd 0014679
_diffrn_ambient_temperature 5
_exptl_crystal_density_diffrn 1.729
_cod_depositor_comments
;
 Adding the '_atom_site_type_symbol' data item.

 Antanas Vaitkus,
 2017-03-05
;
_cod_original_sg_symbol_H-M 'P a 3'
_cod_database_code 9011580

loop_
_space_group_symop_operation_xyz
x,y,z
1/2+z,x,1/2-y
z,1/2-x,1/2+y
1/2-z,1/2+x,y
-z,-x,-y
1/2+y,1/2-z,-x
1/2-y,-z,1/2+x
-y,1/2+z,1/2-x
y,z,x
x,1/2-y,1/2+z
1/2-x,1/2+y,z
1/2+x,y,1/2-z
-x,-y,-z
1/2-z,-x,1/2+y
-z,1/2+x,1/2-y
1/2+z,1/2-x,-y
z,x,y
1/2-y,1/2+z,x
1/2+y,z,1/2-x
y,1/2-z,1/2+x
-y,-z,-x
-x,1/2+y,1/2-z
1/2+x,1/2-y,-z
1/2-x,-y,1/2+z

loop_
_atom_site_label
_atom_site_type_symbol
_atom_site_fract_x
_atom_site_fract_y
_atom_site_fract_z
_atom_site_U_iso_or_equiv
C11 C 0.22940 -0.03250 0.10100 0.00380
C12 C 0.24670 -0.05400 0.00610 0.00380
C21 C 0.20810 0.06460 0.12890 0.00380
C22 C 0.20660 -0.14010 -0.03600 0.00380
C23 C 0.17100 -0.09630 0.15900 0.00380
C34 C 0.22360 0.11220 -0.03710 0.00380
C24 C 0.24390 0.01920 -0.06360 0.00380
C31 C 0.20530 0.13490 0.06160 0.00380
C32 C 0.15030 -0.20170 0.02020 0.00380
C33 C 0.13230 -0.17930 0.11860 0.00380

loop_
_cod_related_entry_id
_cod_related_entry_database
_cod_related_entry_code
1 ChemSpider 110185
2 AMCSD 0014679
